data_7124851
loop_
_publ_author_name
'Basnet, Prakash'
'Thapa, Surendra'
'Dickie, Diane A.'
'Giri, Ramesh'

_publ_section_title
;
 The copper-catalysed Suzuki-Miyaura coupling of alkylboron reagents:
 disproportionation of anionic (alkyl)(alkoxy)borates to anionic
 dialkylborates prior to transmetalation.
;
_journal_issue 74
_journal_name_full 'Chemical communications (Cambridge, England)'
_journal_page_first 11072
_journal_page_last 11075
_journal_paper_doi 10.1039/c6cc05114f
_journal_volume 52
_journal_year 2016
_chemical_formula_sum 'C28 H56 B2 Li2 O6'
_chemical_formula_weight 524.22
_space_group_crystal_system triclinic
_space_group_IT_number 2
_space_group_name_Hall '-P 1'
_space_group_name_H-M_alt 'P -1'
_atom_sites_solution_hydrogens mixed
_audit_update_record
;
2016-08-01 deposited with the CCDC.
2016-08-11 downloaded from the CCDC.
;
_cell_angle_alpha 98.430(2)
_cell_angle_beta 106.326(2)
_cell_angle_gamma 90.671(2)
_cell_formula_units_Z 1
_cell_length_a 8.3308(4)
_cell_length_b 9.3831(5)
_cell_length_c 10.3351(5)
_cell_measurement_reflns_used 9027
_cell_measurement_temperature 101.(2)
_cell_measurement_theta_max 26.3411
_cell_measurement_theta_min 2.1974
_cell_volume 765.74(7)
_computing_cell_refinement 'SAINT V8.34A (Bruker AXS Inc., 2013)'
_computing_data_collection 'Bruker Instrument Service v2014.5.0.0'
_computing_data_reduction 'SAINT V8.34A (Bruker AXS Inc., 2013)'
_computing_structure_refinement 'SHELXL-2014/7 (Sheldrick, 2014)'
_computing_structure_solution 'XT, VERSION 2014/4'
_diffrn_ambient_temperature 101.(2)
_diffrn_detector_area_resol_mean 8.3333
_diffrn_measured_fraction_theta_full 0.996
_diffrn_measured_fraction_theta_max 0.996
_diffrn_measurement_device_type 'Bruker KAPPA APEXII CCD'
_diffrn_measurement_method '\f and \w scans'
_diffrn_radiation_monochromator graphite
_diffrn_radiation_type 'Mo K\a'
_diffrn_radiation_wavelength 0.71073
_diffrn_reflns_av_R_equivalents 0.0187
_diffrn_reflns_av_unetI/netI 0.0120
_diffrn_reflns_limit_h_max 10
_diffrn_reflns_limit_h_min -10
_diffrn_reflns_limit_k_max 11
_diffrn_reflns_limit_k_min -11
_diffrn_reflns_limit_l_max 12
_diffrn_reflns_limit_l_min -8
_diffrn_reflns_number 16573
_diffrn_reflns_theta_full 26.42
_diffrn_reflns_theta_max 26.42
_diffrn_reflns_theta_min 2.20
_diffrn_source 'fine-focus tube'
_exptl_absorpt_coefficient_mu 0.074
_exptl_absorpt_correction_T_max 0.97
_exptl_absorpt_correction_T_min 0.78
_exptl_absorpt_correction_type multi-scan
_exptl_absorpt_process_details 'SADABS - Bruker AXS'
_exptl_crystal_colour colourless
_exptl_crystal_density_diffrn 1.137
_exptl_crystal_density_method 'not measured'
_exptl_crystal_description block
_exptl_crystal_F_000 288
_exptl_crystal_size_max 0.536
_exptl_crystal_size_mid 0.482
_exptl_crystal_size_min 0.429
_refine_diff_density_max 0.561
_refine_diff_density_min -0.448
_refine_ls_extinction_method none
_refine_ls_goodness_of_fit_ref 1.032
_refine_ls_hydrogen_treatment mixed
_refine_ls_matrix_type full
_refine_ls_number_parameters 184
_refine_ls_number_reflns 3134
_refine_ls_number_restraints 4
_refine_ls_restrained_S_all 1.032
_refine_ls_R_factor_all 0.0576
_refine_ls_R_factor_gt 0.0530
_refine_ls_shift/su_max 0.001
_refine_ls_shift/su_mean 0.000
_refine_ls_structure_factor_coef Fsqd
_refine_ls_weighting_details 'w=1/[\s^2^(Fo^2^)+(0.0745P)^2^+0.5935P] where P=(Fo^2^+2Fc^2^)/3'
_refine_ls_weighting_scheme calc
_refine_ls_wR_factor_gt 0.1448
_refine_ls_wR_factor_ref 0.1492
_reflns_number_gt 2814
_reflns_number_total 3134
_reflns_threshold_expression 'I > 2\s(I)'
_cod_data_source_file c6cc05114f2.cif
_cod_data_source_block 42
_cod_depositor_comments
;
The following automatic conversions were performed:

data item '_exptl_absorpt_correction_type' value 'Multi-Scan' was
changed to 'multi-scan' in accordance with the
/home/saulius/struct/COD-crude-data/automatic-downloads/DataCite-retrospective/RSC/depositions/lib/dictionaries/cif_core.dic
dictionary named 'cif_core.dic' version 2.4.2 last updated on
2011-04-26.

Automatic conversion script
Id: cif_fix_values 6909 2019-04-08 15:41:33Z antanas 
;
_cod_database_code 7124851

loop_
_space_group_symop_operation_xyz
'x, y, z'
'-x, -y, -z'

loop_
_atom_site_type_symbol
_atom_site_label
_atom_site_fract_x
_atom_site_fract_y
_atom_site_fract_z
_atom_site_U_iso_or_equiv
_atom_site_adp_type
_atom_site_calc_flag
_atom_site_refinement_flags_adp
_atom_site_refinement_flags_occupancy
_atom_site_refinement_flags_posn
_atom_site_occupancy
_atom_site_disorder_assembly
_atom_site_disorder_group
B B1 0.47622(19) 0.57092(17) 0.30244(16) 0.0138(3) Uani d . . . 1.0 . .
O O1 0.65189(12) 0.59106(11) 0.39875(10) 0.0172(3) Uani d . . . 1.0 . .
O O2 0.41479(13) 0.41488(10) 0.28563(10) 0.0169(3) Uani d . . . 1.0 . .
O O3 0.86952(15) 0.77137(14) 0.66953(11) 0.0300(3) Uani d . . . 1.0 . .
Li Li1 0.6796(3) 0.6374(3) 0.5846(3) 0.0234(6) Uani d . . . 1.0 . .
C C1 0.35809(18) 0.66972(15) 0.37579(14) 0.0157(3) Uani d . . . 1.0 . .
H H1A 0.3653 0.6375 0.4652 0.019 Uiso calc U . R 1.0 . .
C C2 0.4244(2) 0.82837(16) 0.40416(15) 0.0200(3) Uani d . . . 1.0 . .
H H2A 0.3464 0.8883 0.4422 0.024 Uiso calc U . R 1.0 . .
H H2B 0.5341 0.8379 0.4749 0.024 Uiso calc U . R 1.0 . .
C C3 0.4461(2) 0.88905(16) 0.27956(16) 0.0235(3) Uani d . . . 1.0 . .
H H3A 0.5166 0.9801 0.3118 0.028 Uiso calc U . R 1.0 . .
H H3B 0.3348 0.9126 0.2241 0.028 Uiso calc U . R 1.0 . .
C C4 0.5258(2) 0.78653(16) 0.18794(16) 0.0211(3) Uani d . . . 1.0 . .
H H4A 0.6482 0.7905 0.2316 0.025 Uiso calc U . R 1.0 . .
H H4B 0.5076 0.8225 0.0998 0.025 Uiso calc U . R 1.0 . .
C C5 0.45935(17) 0.62777(15) 0.15862(14) 0.0151(3) Uani d . . . 1.0 . .
H H5A 0.5308 0.5693 0.1102 0.018 Uiso calc U . R 1.0 . .
C C6 0.27561(19) 0.60278(17) 0.07020(15) 0.0213(3) Uani d . . . 1.0 . .
H H6A 0.2645 0.6433 -0.0149 0.026 Uiso calc U . R 1.0 . .
H H6B 0.2492 0.4975 0.0443 0.026 Uiso calc U . R 1.0 . .
C C7 0.14488(19) 0.66845(18) 0.13730(16) 0.0239(4) Uani d . . . 1.0 . .
H H7A 0.0328 0.6249 0.0836 0.029 Uiso calc U . R 1.0 . .
H H7B 0.1442 0.7732 0.1332 0.029 Uiso calc U . R 1.0 . .
C C8 0.17471(18) 0.64691(16) 0.28675(16) 0.0197(3) Uani d . . . 1.0 . .
H H8A 0.1339 0.5477 0.2879 0.024 Uiso calc U . R 1.0 . .
H H8B 0.1065 0.7146 0.3286 0.024 Uiso calc U . R 1.0 . .
C C9 0.7859(2) 0.5337(2) 0.35341(18) 0.0300(4) Uani d . . . 1.0 . .
H H9A 0.7778 0.5585 0.263 0.045 Uiso calc U . R 1.0 . .
H H9B 0.7806 0.4285 0.3479 0.045 Uiso calc U . R 1.0 . .
H H9C 0.8923 0.5743 0.4178 0.045 Uiso calc U . R 1.0 . .
C C10 0.4606(2) 0.30831(17) 0.1932(2) 0.0302(4) Uani d . . . 1.0 . .
H H10A 0.5268 0.2378 0.2435 0.045 Uiso calc U . R 1.0 . .
H H10B 0.5274 0.3538 0.1445 0.045 Uiso calc U . R 1.0 . .
H H10C 0.3594 0.2594 0.1275 0.045 Uiso calc U . R 1.0 . .
C C11 0.9612(3) 0.7951(3) 0.81120(19) 0.0469(6) Uani d . . . 1.0 . .
H H11A 1.0049 0.7036 0.8399 0.056 Uiso calc U . R 1.0 . .
H H11B 0.8875 0.8325 0.8672 0.056 Uiso calc U . R 1.0 . .
C C12 1.1017(3) 0.9019(2) 0.8296(2) 0.0476(6) Uani d . . . 1.0 . .
H H12A 1.1102 0.9766 0.9099 0.057 Uiso calc U . R 1.0 A 1
H H12B 1.209 0.8538 0.8433 0.057 Uiso calc U . R 1.0 A 1
C C13 1.0654(5) 0.9640(5) 0.7096(5) 0.0386(8) Uani d . P . 0.543(5) B 1
H H13A 1.1685 0.9756 0.6816 0.046 Uiso calc U P DR 0.543(5) B 1
H H13B 1.0211 1.0604 0.7256 0.046 Uiso calc U P R 0.543(5) B 1
C C13A 1.1092(7) 0.9063(6) 0.6775(6) 0.0386(8) Uani d . P D 0.457(5) B 2
H H13C 1.142(6) 1.008(3) 0.672(5) 0.046 Uiso d U P D 0.457(5) B 2
H H13D 1.167(3) 0.907(3) 0.744(2) 0.046 Uiso d U P D 0.457(5) B 2
C C14 0.9392(3) 0.8682(2) 0.6011(2) 0.0412(5) Uani d . . . 1.0 . .
H H14A 0.8507 0.9251 0.5501 0.049 Uiso calc U . DR 1.0 B 1
H H14B 0.9924 0.8136 0.5362 0.049 Uiso calc U . DR 1.0 B 1

loop_
_atom_site_aniso_label
_atom_site_aniso_U_11
_atom_site_aniso_U_22
_atom_site_aniso_U_33
_atom_site_aniso_U_12
_atom_site_aniso_U_13
_atom_site_aniso_U_23
B1 0.0142(7) 0.0138(7) 0.0141(7) -0.0003(6) 0.0052(6) 0.0018(6)
O1 0.0130(5) 0.0235(5) 0.0155(5) 0.0015(4) 0.0050(4) 0.0024(4)
O2 0.0213(5) 0.0128(5) 0.0186(5) 0.0004(4) 0.0100(4) 0.0010(4)
O3 0.0275(6) 0.0410(7) 0.0180(6) -0.0167(5) -0.0004(5) 0.0084(5)
Li1 0.0230(13) 0.0300(14) 0.0170(12) -0.0072(11) 0.0055(10) 0.0039(10)
C1 0.0179(7) 0.0151(7) 0.0152(7) 0.0002(5) 0.0067(5) 0.0022(5)
C2 0.0251(8) 0.0151(7) 0.0200(7) 0.0003(6) 0.0093(6) -0.0024(5)
C3 0.0326(9) 0.0141(7) 0.0253(8) -0.0019(6) 0.0115(7) 0.0014(6)
C4 0.0290(8) 0.0170(7) 0.0196(7) -0.0038(6) 0.0110(6) 0.0027(6)
C5 0.0171(7) 0.0143(7) 0.0141(7) -0.0006(5) 0.0057(5) 0.0003(5)
C6 0.0209(8) 0.0251(8) 0.0157(7) 0.0007(6) 0.0024(6) 0.0015(6)
C7 0.0172(7) 0.0294(8) 0.0229(8) 0.0033(6) 0.0021(6) 0.0040(6)
C8 0.0156(7) 0.0202(7) 0.0247(8) 0.0023(5) 0.0085(6) 0.0026(6)
C9 0.0166(8) 0.0447(10) 0.0282(9) 0.0067(7) 0.0084(7) 0.0003(7)
C10 0.0402(10) 0.0153(7) 0.0428(10) 0.0011(7) 0.0279(8) -0.0022(7)
C11 0.0395(11) 0.0719(15) 0.0212(9) -0.0242(10) -0.0054(8) 0.0113(9)
C12 0.0451(12) 0.0393(11) 0.0417(12) -0.0113(9) -0.0114(9) 0.0010(9)
C13 0.0336(19) 0.029(2) 0.051(2) -0.0103(14) 0.0088(13) 0.0086(17)
C13A 0.0336(19) 0.029(2) 0.051(2) -0.0103(14) 0.0088(13) 0.0086(17)
C14 0.0390(11) 0.0512(12) 0.0331(10) -0.0212(9) 0.0068(8) 0.0150(9)

loop_
_atom_type_symbol
_atom_type_description
_atom_type_scat_dispersion_real
_atom_type_scat_dispersion_imag
_atom_type_scat_source
C C 0.0033 0.0016 'International Tables Vol C Tables 4.2.6.8 and 6.1.1.4'
H H 0.0000 0.0000 'International Tables Vol C Tables 4.2.6.8 and 6.1.1.4'
Li Li -0.0003 0.0001 'International Tables Vol C Tables 4.2.6.8 and 6.1.1.4'
B B 0.0013 0.0007 'International Tables Vol C Tables 4.2.6.8 and 6.1.1.4'
O O 0.0106 0.0060 'International Tables Vol C Tables 4.2.6.8 and 6.1.1.4'

loop_
_geom_angle_atom_site_label_1
_geom_angle_atom_site_label_2
_geom_angle_atom_site_label_3
_geom_angle_site_symmetry_1
_geom_angle_site_symmetry_3
_geom_angle
O1 B1 O2 . . 108.83(11)
O1 B1 C5 . . 113.52(11)
O2 B1 C5 . . 113.42(11)
O1 B1 C1 . . 106.97(11)
O2 B1 C1 . . 107.74(11)
C5 B1 C1 . . 105.97(11)
C9 O1 B1 . . 119.30(11)
C9 O1 Li1 . . 119.11(13)
B1 O1 Li1 . . 118.84(12)
C10 O2 B1 . . 120.54(11)
C10 O2 Li1 . 2_666 120.42(13)
B1 O2 Li1 . 2_666 117.63(12)
C11 O3 C14 . . 108.64(14)
C11 O3 Li1 . . 126.03(13)
C14 O3 Li1 . . 125.29(13)
O2 Li1 O1 2_666 . 138.60(16)
O2 Li1 O3 2_666 . 110.51(14)
O1 Li1 O3 . . 110.78(13)
C2 C1 C8 . . 112.99(12)
C2 C1 B1 . . 109.34(11)
C8 C1 B1 . . 109.66(11)
C2 C1 H1A . . 108.2
C8 C1 H1A . . 108.2
B1 C1 H1A . . 108.2
C3 C2 C1 . . 115.15(12)
C3 C2 H2A . . 108.5
C1 C2 H2A . . 108.5
C3 C2 H2B . . 108.5
C1 C2 H2B . . 108.5
H2A C2 H2B . . 107.5
C2 C3 C4 . . 114.39(12)
C2 C3 H3A . . 108.7
C4 C3 H3A . . 108.7
C2 C3 H3B . . 108.7
C4 C3 H3B . . 108.7
H3A C3 H3B . . 107.6
C3 C4 C5 . . 115.45(12)
C3 C4 H4A . . 108.4
C5 C4 H4A . . 108.4
C3 C4 H4B . . 108.4
C5 C4 H4B . . 108.4
H4A C4 H4B . . 107.5
C4 C5 C6 . . 113.93(12)
C4 C5 B1 . . 108.91(11)
C6 C5 B1 . . 108.72(11)
C4 C5 H5A . . 108.4
C6 C5 H5A . . 108.4
B1 C5 H5A . . 108.4
C7 C6 C5 . . 115.56(12)
C7 C6 H6A . . 108.4
C5 C6 H6A . . 108.4
C7 C6 H6B . . 108.4
C5 C6 H6B . . 108.4
H6A C6 H6B . . 107.5
C6 C7 C8 . . 114.42(12)
C6 C7 H7A . . 108.7
C8 C7 H7A . . 108.7
C6 C7 H7B . . 108.7
C8 C7 H7B . . 108.7
H7A C7 H7B . . 107.6
C7 C8 C1 . . 115.31(12)
C7 C8 H8A . . 108.4
C1 C8 H8A . . 108.4
C7 C8 H8B . . 108.4
C1 C8 H8B . . 108.4
H8A C8 H8B . . 107.5
O1 C9 H9A . . 109.5
O1 C9 H9B . . 109.5
H9A C9 H9B . . 109.5
O1 C9 H9C . . 109.5
H9A C9 H9C . . 109.5
H9B C9 H9C . . 109.5
O2 C10 H10A . . 109.5
O2 C10 H10B . . 109.5
H10A C10 H10B . . 109.5
O2 C10 H10C . . 109.5
H10A C10 H10C . . 109.5
H10B C10 H10C . . 109.5
O3 C11 C12 . . 107.55(16)
O3 C11 H11A . . 110.2
C12 C11 H11A . . 110.2
O3 C11 H11B . . 110.2
C12 C11 H11B . . 110.2
H11A C11 H11B . . 108.5
C13 C12 C11 . . 106.1(2)
C11 C12 C13A . . 103.6(2)
C13 C12 H12A . . 110.5
C11 C12 H12A . . 110.5
C13 C12 H12B . . 110.5
C11 C12 H12B . . 110.5
H12A C12 H12B . . 108.7
C11 C12 H13D . . 121.5(11)
C13A C12 H13D . . 24.5(9)
C12 C13 C14 . . 108.5(3)
C12 C13 H13A . . 110.0
C14 C13 H13A . . 110.0
C12 C13 H13B . . 110.0
C14 C13 H13B . . 110.0
H13A C13 H13B . . 108.4
C14 C13A C12 . . 101.4(3)
C14 C13A H13C . . 111.(3)
C12 C13A H13C . . 108.(3)
C14 C13A H13D . . 142.(2)
C12 C13A H13D . . 42.(3)
H13C C13A H13D . . 94.(4)
C13A C14 O3 . . 108.7(3)
O3 C14 C13 . . 106.0(2)
O3 C14 H14A . . 110.5
C13 C14 H14A . . 110.5
O3 C14 H14B . . 110.5
C13 C14 H14B . . 110.5
H14A C14 H14B . . 108.7

loop_
_geom_bond_atom_site_label_1
_geom_bond_atom_site_label_2
_geom_bond_site_symmetry_2
_geom_bond_distance
B1 O1 . 1.5125(18)
B1 O2 . 1.5145(18)
B1 C5 . 1.622(2)
B1 C1 . 1.624(2)
O1 C9 . 1.4104(18)
O1 Li1 . 1.854(3)
O2 C10 . 1.4112(18)
O2 Li1 2_666 1.853(3)
O3 C11 . 1.431(2)
O3 C14 . 1.438(2)
O3 Li1 . 1.924(3)
Li1 O2 2_666 1.853(3)
C1 C2 . 1.5391(19)
C1 C8 . 1.540(2)
C1 H1A . 1.0
C2 C3 . 1.536(2)
C2 H2A . 0.99
C2 H2B . 0.99
C3 C4 . 1.538(2)
C3 H3A . 0.99
C3 H3B . 0.99
C4 C5 . 1.5399(19)
C4 H4A . 0.99
C4 H4B . 0.99
C5 C6 . 1.541(2)
C5 H5A . 1.0
C6 C7 . 1.537(2)
C6 H6A . 0.99
C6 H6B . 0.99
C7 C8 . 1.538(2)
C7 H7A . 0.99
C7 H7B . 0.99
C8 H8A . 0.99
C8 H8B . 0.99
C9 H9A . 0.98
C9 H9B . 0.98
C9 H9C . 0.98
C10 H10A . 0.98
C10 H10B . 0.98
C10 H10C . 0.98
C11 C12 . 1.484(3)
C11 H11A . 0.99
C11 H11B . 0.99
C12 C13 . 1.406(5)
C12 C13A . 1.598(6)
C12 H12A . 0.99
C12 H12B . 0.99
C12 H13D . 1.17(3)
C13 C14 . 1.480(5)
C13 H13A . 0.99
C13 H13B . 0.99
C13A C14 . 1.426(5)
C13A H13C . 1.006(19)
C13A H13D . 0.722(15)
C14 H14A . 0.99
C14 H14B . 0.99

loop_
_geom_torsion_atom_site_label_1
_geom_torsion_atom_site_label_2
_geom_torsion_atom_site_label_3
_geom_torsion_atom_site_label_4
_geom_torsion_site_symmetry_4
_geom_torsion
O2 B1 O1 C9 . 72.71(16)
C5 B1 O1 C9 . -54.62(17)
C1 B1 O1 C9 . -171.15(13)
O2 B1 O1 Li1 . -88.38(15)
C5 B1 O1 Li1 . 144.29(14)
C1 B1 O1 Li1 . 27.76(17)
O1 B1 O2 C10 . -81.95(16)
C5 B1 O2 C10 . 45.44(18)
C1 B1 O2 C10 . 162.40(13)
O1 B1 O2 Li1 2_666 84.54(15)
C5 B1 O2 Li1 2_666 -148.08(13)
C1 B1 O2 Li1 2_666 -31.11(16)
C9 O1 Li1 O2 2_666 -119.3(2)
B1 O1 Li1 O2 2_666 41.8(3)
C9 O1 Li1 O3 . 56.3(2)
B1 O1 Li1 O3 . -142.55(13)
O1 B1 C1 C2 . 59.08(14)
O2 B1 C1 C2 . 175.95(11)
C5 B1 C1 C2 . -62.34(14)
O1 B1 C1 C8 . -176.52(11)
O2 B1 C1 C8 . -59.65(14)
C5 B1 C1 C8 . 62.06(14)
C8 C1 C2 C3 . -68.54(16)
B1 C1 C2 C3 . 53.88(17)
C1 C2 C3 C4 . -43.17(19)
C2 C3 C4 C5 . 43.47(19)
C3 C4 C5 C6 . 67.38(17)
C3 C4 C5 B1 . -54.17(17)
O1 B1 C5 C4 . -54.87(15)
O2 B1 C5 C4 . -179.77(11)
C1 B1 C5 C4 . 62.24(14)
O1 B1 C5 C6 . -179.54(11)
O2 B1 C5 C6 . 55.56(15)
C1 B1 C5 C6 . -62.43(14)
C4 C5 C6 C7 . -67.07(17)
B1 C5 C6 C7 . 54.59(16)
C5 C6 C7 C8 . -43.35(19)
C6 C7 C8 C1 . 42.28(19)
C2 C1 C8 C7 . 69.26(16)
B1 C1 C8 C7 . -52.99(16)
C14 O3 C11 C12 . -4.8(3)
Li1 O3 C11 C12 . 177.24(18)
O3 C11 C12 C13 . 14.5(3)
O3 C11 C12 C13A . -14.2(3)
C11 C12 C13 C14 . -18.4(4)
C11 C12 C13A C14 . 27.9(4)
C12 C13A C14 O3 . -31.9(4)
C11 O3 C14 C13A . 24.7(3)
Li1 O3 C14 C13A . -157.2(3)
C11 O3 C14 C13 . -6.3(3)
Li1 O3 C14 C13 . 171.8(2)
C12 C13 C14 O3 . 15.7(4)
